data_2200337
loop_
_publ_author_name
'Mills, Ryan C.'
'Boncella, James M.'
'Abboud, Khalil A.'

_publ_section_title
;
 A chelate-stabilized tungsten--bis(imido) complex
;
_journal_issue 6
_journal_name_full 'Acta Crystallographica Section E'
_journal_page_first m218
_journal_page_last m219
_journal_paper_doi 10.1107/S160053680100664X
_journal_volume 57
_journal_year 2001
_chemical_formula_iupac '[W (C12 H17 N)2 (C20 H30 N2 Si2)]'
_chemical_formula_moiety 'C44 H64 N4 Si2 W'
_chemical_formula_sum 'C44 H64 N4 Si2 W'
_chemical_formula_weight 889.02
_chemical_name_systematic
;
?
;
_space_group_IT_number 14
_symmetry_cell_setting monoclinic
_symmetry_space_group_name_Hall '-P 2ybc'
_symmetry_space_group_name_H-M 'P 1 21/c 1'
_audit_creation_method SHELXL-97
_cell_angle_alpha 90.00
_cell_angle_beta 91.95(2)
_cell_angle_gamma 90.00
_cell_formula_units_Z 4
_cell_length_a 17.480(2)
_cell_length_b 11.443(2)
_cell_length_c 21.889(3)
_cell_measurement_reflns_used 268
_cell_measurement_temperature 173(2)
_cell_measurement_theta_max 27.5
_cell_measurement_theta_min 2.0
_cell_volume 4375.8(11)
_computing_cell_refinement 'SMART and SAINT (Bruker, 1998)'
_computing_data_collection 'SMART (Bruker, 1998)'
_computing_data_reduction 'SHELXTL (Bruker, 1998)'
_computing_molecular_graphics SHELXTL
_computing_publication_material SHELXTL
_computing_structure_refinement SHELXTL
_computing_structure_solution SHELXTL
_diffrn_ambient_temperature 173(2)
_diffrn_measured_fraction_theta_full .997
_diffrn_measured_fraction_theta_max .997
_diffrn_measurement_device_type 'SMART CCD area-detector'
_diffrn_measurement_method \w
_diffrn_radiation_monochromator graphite
_diffrn_radiation_source 'normal-focus sealed tube'
_diffrn_radiation_type MoK\a
_diffrn_radiation_wavelength .71073
_diffrn_reflns_av_R_equivalents .0348
_diffrn_reflns_av_sigmaI/netI .0365
_diffrn_reflns_limit_h_max 22
_diffrn_reflns_limit_h_min -22
_diffrn_reflns_limit_k_max 14
_diffrn_reflns_limit_k_min -14
_diffrn_reflns_limit_l_max 28
_diffrn_reflns_limit_l_min -21
_diffrn_reflns_number 29255
_diffrn_reflns_theta_full 27.50
_diffrn_reflns_theta_max 27.50
_diffrn_reflns_theta_min 1.86
_diffrn_standards_number 0
_exptl_absorpt_coefficient_mu 2.728
_exptl_absorpt_correction_T_max .8293
_exptl_absorpt_correction_T_min .4800
_exptl_absorpt_correction_type integration
_exptl_absorpt_process_details 'based on measured indexed crystal faces (SHELXTL; Bruker, 1998)'
_exptl_crystal_colour Yellow
_exptl_crystal_density_diffrn 1.350
_exptl_crystal_density_method 'not measured'
_exptl_crystal_description Needles
_exptl_crystal_F_000 1832
_exptl_crystal_size_max .23
_exptl_crystal_size_mid .11
_exptl_crystal_size_min .08
_refine_diff_density_max .624
_refine_diff_density_min -.535
_refine_ls_extinction_coef .00010(3)
_refine_ls_extinction_method SHELXL97
_refine_ls_goodness_of_fit_ref 1.002
_refine_ls_hydrogen_treatment mixed
_refine_ls_matrix_type full
_refine_ls_number_parameters 477
_refine_ls_number_reflns 10022
_refine_ls_number_restraints 0
_refine_ls_restrained_S_all 1.002
_refine_ls_R_factor_all .0356
_refine_ls_R_factor_gt .0221
_refine_ls_shift/su_max .003
_refine_ls_shift/su_mean .000
_refine_ls_structure_factor_coef Fsqd
_refine_ls_weighting_details 'calc w = 1/[\s^2^(Fo^2^)+(0.0160P)^2^+1.0307P] where P = (Fo^2^+2Fc^2^)/3'
_refine_ls_weighting_scheme calc
_refine_ls_wR_factor_ref .0471
_reflns_number_gt 8026
_reflns_number_total 10022
_reflns_threshold_expression I>2\s(I)
_cod_data_source_file om6018.cif
_cod_data_source_block I
_cod_depositor_comments
;
The following automatic conversions were performed:
'_symmetry_cell_setting' value 'Monoclinic' changed to 'monoclinic'
according to '/home/saulius/struct/CIF-dictionaries/cif_core.dic'
dictionary named 'cif_core.dic' version 2.4.1 from 2010-06-29.

Automatic conversion script
Id: cif_fix_enum 1527 2010-12-29 10:47:43Z saulius 

The following automatic conversions were performed:

'_symmetry_cell_setting' value 'Monoclinic' changed to 'monoclinic'
according to /home/saulius/struct/CIF-dictionaries/cif_core.dic
dictionary named 'cif_core.dic' version 2.4.1 from 2010-06-29.

Automatic conversion script
Id: cif_fix_values 1715 2011-07-08 13:25:40Z adriana 
;
_cod_original_cell_volume 4376.0(10)
_cod_original_sg_symbol_H-M 'P 21/c'
_cod_database_code 2200337
_cod_database_fobs_code 2200337

loop_
_symmetry_equiv_pos_as_xyz
'x, y, z'
'-x, y+1/2, -z+1/2'
'-x, -y, -z'
'x, -y-1/2, z-1/2'

loop_
_atom_site_label
_atom_site_fract_x
_atom_site_fract_y
_atom_site_fract_z
_atom_site_U_iso_or_equiv
_atom_site_adp_type
_atom_site_calc_flag
_atom_site_refinement_flags
_atom_site_occupancy
_atom_site_disorder_assembly
_atom_site_disorder_group
_atom_site_type_symbol
W .242359(5) .213596(8) .121051(4) .02100(3) Uani d . 1 . . W
Si1 .34213(4) .07492(7) .23766(3) .03080(16) Uani d . 1 . . Si
Si2 .05731(4) .23375(7) .06547(3) .03157(16) Uani d . 1 . . Si
N1 .26267(10) .14596(17) .20305(8) .0238(4) Uani d . 1 . . N
N2 .13814(10) .16028(18) .09551(9) .0258(4) Uani d . 1 . . N
N3 .24042(11) .36752(18) .12039(9) .0256(4) Uani d . 1 . . N
N4 .31732(10) .16471(18) .07494(9) .0259(4) Uani d . 1 . . N
C1 .19477(13) .1618(2) .23755(10) .0234(5) Uani d . 1 . . C
C2 .12825(13) .0951(2) .22292(11) .0243(5) Uani d . 1 . . C
C3 .12946(12) .0047(2) .17353(12) .0269(5) Uani d . 1 . . C
C4 .13361(12) .0381(2) .11182(12) .0270(5) Uani d . 1 . . C
C5 .19429(14) .2427(2) .28523(11) .0306(6) Uani d . 1 . . C
H5A .2388 .2876 .2949 .037 Uiso calc R 1 . . H
C6 .12921(15) .2578(2) .31842(12) .0386(7) Uani d . 1 . . C
H6A .1292 .3125 .3511 .046 Uiso calc R 1 . . H
C7 .06435(15) .1937(2) .30429(12) .0376(7) Uani d . 1 . . C
H7A .0199 .2054 .3273 .045 Uiso calc R 1 . . H
C8 .06240(13) .1121(2) .25697(11) .0295(5) Uani d . 1 . . C
C9 -.01099(14) .0452(3) .24449(13) .0396(7) Uani d . 1 . . C
H9A -.0216 -.0043 .2798 .059 Uiso calc R 1 . . H
H9B -.0057 -.0039 .2082 .059 Uiso calc R 1 . . H
H9C -.0533 .1003 .2374 .059 Uiso calc R 1 . . H
C10 .12011(18) -.1568(3) .25357(14) .0468(7) Uani d . 1 . . C
H10A .0670 -.1791 .2605 .070 Uiso calc R 1 . . H
H10B .1355 -.0940 .2819 .070 Uiso calc R 1 . . H
H10C .1535 -.2246 .2605 .070 Uiso calc R 1 . . H
C11 .12686(14) -.1148(2) .18873(13) .0343(6) Uani d . 1 . . C
C12 .13003(15) -.1970(2) .14176(15) .0414(7) Uani d . 1 . . C
H12A .1304 -.2778 .1517 .050 Uiso calc R 1 . . H
C13 .13261(14) -.1642(3) .08168(15) .0426(7) Uani d . 1 . . C
H13A .1336 -.2221 .0506 .051 Uiso calc R 1 . . H
C14 .13384(14) -.0470(2) .06624(13) .0362(6) Uani d . 1 . . C
H14A .1348 -.0245 .0245 .043 Uiso calc R 1 . . H
C15 .39711(15) -.0022(2) .17859(13) .0382(6) Uani d . 1 . . C
H15A .3627 -.0538 .1548 .057 Uiso calc R 1 . . H
H15B .4378 -.0488 .1985 .057 Uiso calc R 1 . . H
H15C .4198 .0552 .1514 .057 Uiso calc R 1 . . H
C16 .40379(17) .1812(3) .28036(15) .0542(9) Uani d . 1 . . C
H16A .4184 .2444 .2529 .081 Uiso calc R 1 . . H
H16B .4499 .1415 .2964 .081 Uiso calc R 1 . . H
H16C .3756 .2138 .3144 .081 Uiso calc R 1 . . H
C17 .30563(18) -.0369(3) .29123(14) .0534(9) Uani d . 1 . . C
H17A .2680 -.0010 .3176 .080 Uiso calc R 1 . . H
H17B .3483 -.0679 .3165 .080 Uiso calc R 1 . . H
H17C .2814 -.1007 .2678 .080 Uiso calc R 1 . . H
C18 .05789(15) .2421(3) -.01960(12) .0382(7) Uani d . 1 . . C
H18A .1063 .2763 -.0321 .057 Uiso calc R 1 . . H
H18B .0152 .2909 -.0346 .057 Uiso calc R 1 . . H
H18C .0525 .1633 -.0368 .057 Uiso calc R 1 . . H
C19 -.03001(15) .1514(3) .08653(14) .0517(8) Uani d . 1 . . C
H19A -.0258 .0701 .0728 .077 Uiso calc R 1 . . H
H19B -.0753 .1875 .0668 .077 Uiso calc R 1 . . H
H19C -.0348 .1531 .1310 .077 Uiso calc R 1 . . H
C20 .05341(17) .3827(3) .09911(15) .0518(8) Uani d . 1 . . C
H20A .0563 .3770 .1438 .078 Uiso calc R 1 . . H
H20B .0053 .4206 .0861 .078 Uiso calc R 1 . . H
H20C .0966 .4290 .0851 .078 Uiso calc R 1 . . H
C21 .26532(13) .4816(2) .10875(12) .0272(5) Uani d . 1 . . C
C22 .29862(13) .5492(2) .15720(12) .0297(5) Uani d . 1 . . C
C23 .32310(15) .6613(2) .14487(13) .0379(6) Uani d . 1 . . C
H23A .3449 .7076 .1770 .045 Uiso calc R 1 . . H
C24 .31638(16) .7075(2) .08637(14) .0420(7) Uani d . 1 . . C
H24A .3337 .7846 .0787 .050 Uiso calc R 1 . . H
C25 .28472(15) .6418(2) .03953(13) .0392(6) Uani d . 1 . . C
H25A .2805 .6744 -.0004 .047 Uiso calc R 1 . . H
C26 .25864(14) .5283(2) .04907(12) .0315(6) Uani d . 1 . . C
C27 .30473(14) .4994(2) .22135(12) .0332(6) Uani d . 1 . . C
H27A .2995 .4126 .2180 .040 Uiso calc R 1 . . H
C28 .23899(18) .5437(3) .25840(15) .0581(9) Uani d . 1 . . C
H28A .2427 .6288 .2626 .087 Uiso calc R 1 . . H
H28B .2415 .5076 .2990 .087 Uiso calc R 1 . . H
H28C .1903 .5234 .2375 .087 Uiso calc R 1 . . H
C29 .38150(18) .5250(3) .25397(15) .0604(9) Uani d . 1 . . C
H29A .4232 .4982 .2286 .091 Uiso calc R 1 . . H
H29B .3842 .4839 .2933 .091 Uiso calc R 1 . . H
H29C .3865 .6093 .2610 .091 Uiso calc R 1 . . H
C30 .22640(16) .4585(2) -.00511(13) .0390(7) Uani d . 1 . . C
H30A .2015 .3869 .0113 .047 Uiso calc R 1 . . H
C31 .16538(19) .5264(3) -.04243(16) .0566(9) Uani d . 1 . . C
H31A .1249 .5517 -.0155 .085 Uiso calc R 1 . . H
H31B .1434 .4759 -.0746 .085 Uiso calc R 1 . . H
H31C .1888 .5950 -.0610 .085 Uiso calc R 1 . . H
C32 .2900(2) .4189(3) -.04610(14) .0534(8) Uani d . 1 . . C
H32A .3158 .4875 -.0627 .080 Uiso calc R 1 . . H
H32B .2682 .3719 -.0798 .080 Uiso calc R 1 . . H
H32C .3271 .3718 -.0222 .080 Uiso calc R 1 . . H
C33 .37699(13) .1632(2) .03416(11) .0262(5) Uani d . 1 . . C
C34 .44129(13) .2368(2) .04298(12) .0307(6) Uani d . 1 . . C
C35 .49735(14) .2346(3) -.00107(13) .0393(7) Uani d . 1 . . C
H35A .5405 .2846 .0035 .047 Uiso calc R 1 . . H
C36 .49119(15) .1612(3) -.05101(13) .0456(7) Uani d . 1 . . C
H36A .5298 .1613 -.0805 .055 Uiso calc R 1 . . H
C37 .42892(15) .0875(3) -.05817(13) .0415(7) Uani d . 1 . . C
H37A .4260 .0361 -.0922 .050 Uiso calc R 1 . . H
C38 .37072(13) .0869(2) -.01683(11) .0289(5) Uani d . 1 . . C
C39 .45264(14) .3165(2) .09811(12) .0360(6) Uani d . 1 . . C
H39A .4053 .3128 .1224 .043 Uiso calc R 1 . . H
C40 .46532(17) .4440(3) .07982(15) .0497(8) Uani d . 1 . . C
H40A .5127 .4503 .0574 .075 Uiso calc R 1 . . H
H40B .4693 .4926 .1166 .075 Uiso calc R 1 . . H
H40C .4221 .4707 .0538 .075 Uiso calc R 1 . . H
C41 .52007(17) .2749(3) .13924(14) .0500(8) Uani d . 1 . . C
H41A .5125 .1928 .1502 .075 Uiso calc R 1 . . H
H41B .5231 .3225 .1765 .075 Uiso calc R 1 . . H
H41C .5678 .2828 .1173 .075 Uiso calc R 1 . . H
C42 .29956(14) .0136(2) -.02716(11) .0307(6) Uani d . 1 . . C
H42A .2794 -.0066 .0137 .037 Uiso calc R 1 . . H
C43 .23859(15) .0864(2) -.06168(13) .0391(6) Uani d . 1 . . C
H43A .2254 .1545 -.0370 .059 Uiso calc R 1 . . H
H43B .1928 .0386 -.0695 .059 Uiso calc R 1 . . H
H43C .2586 .1127 -.1006 .059 Uiso calc R 1 . . H
C44 .31307(17) -.1003(2) -.06154(13) .0421(7) Uani d . 1 . . C
H44A .3299 -.0825 -.1028 .063 Uiso calc R 1 . . H
H44B .2654 -.1453 -.0643 .063 Uiso calc R 1 . . H
H44C .3526 -.1461 -.0396 .063 Uiso calc R 1 . . H

loop_
_atom_site_aniso_label
_atom_site_aniso_U_11
_atom_site_aniso_U_22
_atom_site_aniso_U_33
_atom_site_aniso_U_12
_atom_site_aniso_U_13
_atom_site_aniso_U_23
W .01893(4) .02514(5) .01897(5) -.00132(5) .00112(3) -.00114(5)
Si1 .0266(3) .0400(4) .0256(4) .0082(3) -.0016(3) -.0017(3)
Si2 .0224(3) .0432(4) .0290(4) .0002(3) -.0010(3) -.0008(3)
N1 .0214(9) .0285(11) .0217(10) .0013(8) .0030(8) -.0021(8)
N2 .0212(9) .0307(11) .0256(11) -.0028(9) .0010(8) -.0016(9)
N3 .0203(8) .0302(10) .0263(10) .0015(9) -.0017(8) .0023(10)
N4 .0229(9) .0323(11) .0225(10) -.0007(9) -.0004(8) -.0002(9)
C1 .0245(11) .0250(12) .0208(12) .0013(10) .0033(9) .0021(10)
C2 .0240(11) .0263(12) .0227(12) .0020(10) .0018(10) .0044(10)
C3 .0187(10) .0274(13) .0348(14) -.0014(10) .0022(10) -.0019(11)
C4 .0177(10) .0296(13) .0336(14) -.0037(10) .0020(10) -.0061(11)
C5 .0314(12) .0348(14) .0258(13) .0022(11) .0026(10) -.0020(10)
C6 .0412(14) .0472(17) .0277(14) .0065(13) .0063(12) -.0099(12)
C7 .0320(13) .0522(18) .0292(14) .0068(13) .0108(11) -.0007(12)
C8 .0255(11) .0345(14) .0285(13) .0015(11) .0035(10) .0065(11)
C9 .0282(13) .0496(18) .0416(17) -.0031(12) .0100(12) .0099(13)
C10 .0538(18) .0313(15) .055(2) .0005(14) -.0030(15) .0123(14)
C11 .0248(12) .0300(14) .0480(17) .0002(11) .0009(12) .0030(12)
C12 .0297(13) .0289(15) .066(2) -.0002(11) .0034(14) -.0080(14)
C13 .0272(13) .0390(16) .062(2) -.0049(12) .0070(13) -.0241(15)
C14 .0260(12) .0468(17) .0361(15) -.0088(12) .0053(11) -.0135(13)
C15 .0325(13) .0421(16) .0401(16) .0088(12) .0013(12) -.0041(13)
C16 .0376(15) .071(2) .053(2) .0079(15) -.0142(15) -.0209(17)
C17 .0501(17) .067(2) .0433(19) .0213(16) .0051(15) .0208(16)
C18 .0319(12) .0498(18) .0327(14) -.0032(12) -.0045(11) .0021(12)
C19 .0256(13) .078(2) .0511(19) -.0015(15) .0017(13) .0151(17)
C20 .0419(16) .055(2) .058(2) .0161(15) -.0054(15) -.0139(16)
C21 .0225(11) .0280(13) .0312(14) .0021(10) .0021(10) .0020(10)
C22 .0249(11) .0297(13) .0344(14) -.0004(11) .0010(11) -.0028(11)
C23 .0358(14) .0331(15) .0446(17) -.0075(12) -.0004(13) -.0062(13)
C24 .0403(14) .0287(14) .0570(19) -.0084(13) .0032(14) .0035(14)
C25 .0393(14) .0352(15) .0430(17) -.0047(13) .0003(13) .0091(13)
C26 .0279(12) .0320(14) .0346(15) -.0015(11) -.0003(11) .0023(11)
C27 .0346(13) .0321(14) .0326(15) -.0004(11) -.0026(12) -.0066(11)
C28 .0587(19) .068(2) .049(2) .0193(18) .0166(16) .0103(17)
C29 .0510(18) .084(3) .045(2) -.0069(18) -.0142(16) -.0018(18)
C30 .0496(16) .0350(15) .0321(15) -.0082(13) -.0051(13) .0073(12)
C31 .058(2) .059(2) .052(2) -.0016(17) -.0180(17) .0096(17)
C32 .075(2) .0503(19) .0343(17) .0027(17) -.0029(16) -.0020(14)
C33 .0226(11) .0337(13) .0223(12) .0032(10) .0012(10) .0022(10)
C34 .0247(11) .0383(15) .0290(13) .0028(11) .0019(10) -.0007(11)
C35 .0251(11) .0539(18) .0391(15) -.0042(12) .0066(11) -.0042(13)
C36 .0315(13) .072(2) .0341(16) -.0029(14) .0141(12) -.0045(15)
C37 .0344(13) .0608(19) .0296(15) .0002(14) .0063(12) -.0129(13)
C38 .0280(12) .0351(14) .0235(13) .0033(11) .0020(10) .0004(11)
C39 .0252(12) .0460(17) .0371(15) -.0050(11) .0063(11) -.0098(12)
C40 .0430(16) .0473(19) .059(2) -.0044(14) .0092(15) -.0080(15)
C41 .0441(15) .063(2) .0427(17) -.0107(16) -.0072(14) -.0094(16)
C42 .0333(13) .0373(15) .0216(13) -.0015(11) .0018(11) -.0014(11)
C43 .0358(14) .0403(16) .0409(17) .0029(13) -.0048(13) -.0023(13)
C44 .0505(16) .0373(16) .0384(16) .0010(13) .0005(14) -.0008(13)

loop_
_atom_type_symbol
_atom_type_description
_atom_type_scat_dispersion_real
_atom_type_scat_dispersion_imag
_atom_type_scat_source
C C .0033 .0016 'International Tables Vol C Tables 4.2.6.8 and 6.1.1.4'
H H .0000 .0000 'International Tables Vol C Tables 4.2.6.8 and 6.1.1.4'
N N .0061 .0033 'International Tables Vol C Tables 4.2.6.8 and 6.1.1.4'
Si Si .0817 .0704 'International Tables Vol C Tables 4.2.6.8 and 6.1.1.4'
W W -.8490 6.8722 'International Tables Vol C Tables 4.2.6.8 and 6.1.1.4'

loop_
_geom_angle_atom_site_label_1
_geom_angle_atom_site_label_2
_geom_angle_atom_site_label_3
_geom_angle
N3 W N4 108.99(9)
N3 W N1 113.69(9)
N4 W N1 106.28(8)
N3 W N2 106.74(8)
N4 W N2 115.62(8)
N1 W N2 105.69(8)
N1 Si1 C16 110.53(12)
N1 Si1 C15 109.84(11)
C16 Si1 C15 110.86(14)
N1 Si1 C17 107.83(12)
C16 Si1 C17 109.79(16)
C15 Si1 C17 107.91(14)
N2 Si2 C20 109.34(12)
N2 Si2 C18 111.55(11)
C20 Si2 C18 110.51(14)
N2 Si2 C19 108.71(12)
C20 Si2 C19 108.92(16)
C18 Si2 C19 107.74(13)
C1 N1 Si1 119.05(15)
C1 N1 W 107.53(14)
Si1 N1 W 133.42(10)
C4 N2 Si2 120.42(15)
C4 N2 W 106.58(14)
Si2 N2 W 132.77(12)
C21 N3 W 157.86(18)
C33 N4 W 162.09(18)
C5 C1 C2 120.0(2)
C5 C1 N1 120.1(2)
C2 C1 N1 119.9(2)
C8 C2 C1 119.1(2)
C8 C2 C3 120.7(2)
C1 C2 C3 120.2(2)
C4 C3 C11 119.6(2)
C4 C3 C2 120.5(2)
C11 C3 C2 119.9(2)
C14 C4 C3 119.8(2)
C14 C4 N2 119.8(2)
C3 C4 N2 120.3(2)
C6 C5 C1 120.1(2)
C6 C5 H5A 119.9
C1 C5 H5A 119.9
C7 C6 C5 120.1(2)
C7 C6 H6A 119.9
C5 C6 H6A 119.9
C6 C7 C8 121.5(2)
C6 C7 H7A 119.2
C8 C7 H7A 119.2
C7 C8 C2 119.1(2)
C7 C8 C9 118.2(2)
C2 C8 C9 122.7(2)
C8 C9 H9A 109.5
C8 C9 H9B 109.5
H9A C9 H9B 109.5
C8 C9 H9C 109.5
H9A C9 H9C 109.5
H9B C9 H9C 109.5
C11 C10 H10A 109.5
C11 C10 H10B 109.5
H10A C10 H10B 109.5
C11 C10 H10C 109.5
H10A C10 H10C 109.5
H10B C10 H10C 109.5
C12 C11 C3 118.5(3)
C12 C11 C10 119.0(2)
C3 C11 C10 122.4(3)
C13 C12 C11 121.8(3)
C13 C12 H12A 119.1
C11 C12 H12A 119.1
C12 C13 C14 120.1(3)
C12 C13 H13A 120.0
C14 C13 H13A 120.0
C13 C14 C4 120.1(3)
C13 C14 H14A 119.9
C4 C14 H14A 119.9
Si1 C15 H15A 109.5
Si1 C15 H15B 109.5
H15A C15 H15B 109.5
Si1 C15 H15C 109.5
H15A C15 H15C 109.5
H15B C15 H15C 109.5
Si1 C16 H16A 109.5
Si1 C16 H16B 109.5
H16A C16 H16B 109.5
Si1 C16 H16C 109.5
H16A C16 H16C 109.5
H16B C16 H16C 109.5
Si1 C17 H17A 109.5
Si1 C17 H17B 109.5
H17A C17 H17B 109.5
Si1 C17 H17C 109.5
H17A C17 H17C 109.5
H17B C17 H17C 109.5
Si2 C18 H18A 109.5
Si2 C18 H18B 109.5
H18A C18 H18B 109.5
Si2 C18 H18C 109.5
H18A C18 H18C 109.5
H18B C18 H18C 109.5
Si2 C19 H19A 109.5
Si2 C19 H19B 109.5
H19A C19 H19B 109.5
Si2 C19 H19C 109.5
H19A C19 H19C 109.5
H19B C19 H19C 109.5
Si2 C20 H20A 109.5
Si2 C20 H20B 109.5
H20A C20 H20B 109.5
Si2 C20 H20C 109.5
H20A C20 H20C 109.5
H20B C20 H20C 109.5
N3 C21 C26 120.3(2)
N3 C21 C22 119.5(2)
C26 C21 C22 120.2(2)
C23 C22 C21 118.8(2)
C23 C22 C27 121.1(2)
C21 C22 C27 120.1(2)
C22 C23 C24 121.1(3)
C22 C23 H23A 119.4
C24 C23 H23A 119.4
C25 C24 C23 120.0(3)
C25 C24 H24A 120.0
C23 C24 H24A 120.0
C24 C25 C26 121.6(3)
C24 C25 H25A 119.2
C26 C25 H25A 119.2
C25 C26 C21 118.3(2)
C25 C26 C30 119.1(2)
C21 C26 C30 122.6(2)
C22 C27 C28 109.8(2)
C22 C27 C29 113.2(2)
C28 C27 C29 110.9(3)
C22 C27 H27A 107.6
C28 C27 H27A 107.6
C29 C27 H27A 107.6
C27 C28 H28A 109.5
C27 C28 H28B 109.5
H28A C28 H28B 109.5
C27 C28 H28C 109.5
H28A C28 H28C 109.5
H28B C28 H28C 109.5
C27 C29 H29A 109.5
C27 C29 H29B 109.5
H29A C29 H29B 109.5
C27 C29 H29C 109.5
H29A C29 H29C 109.5
H29B C29 H29C 109.5
C32 C30 C26 110.9(2)
C32 C30 C31 110.2(3)
C26 C30 C31 112.5(2)
C32 C30 H30A 107.7
C26 C30 H30A 107.7
C31 C30 H30A 107.7
C30 C31 H31A 109.5
C30 C31 H31B 109.5
H31A C31 H31B 109.5
C30 C31 H31C 109.5
H31A C31 H31C 109.5
H31B C31 H31C 109.5
C30 C32 H32A 109.5
C30 C32 H32B 109.5
H32A C32 H32B 109.5
C30 C32 H32C 109.5
H32A C32 H32C 109.5
H32B C32 H32C 109.5
N4 C33 C34 120.9(2)
N4 C33 C38 118.1(2)
C34 C33 C38 120.9(2)
C35 C34 C33 117.9(2)
C35 C34 C39 118.8(2)
C33 C34 C39 123.2(2)
C36 C35 C34 121.3(2)
C36 C35 H35A 119.4
C34 C35 H35A 119.4
C35 C36 C37 120.1(3)
C35 C36 H36A 120.0
C37 C36 H36A 120.0
C36 C37 C38 121.5(3)
C36 C37 H37A 119.2
C38 C37 H37A 119.2
C37 C38 C33 118.2(2)
C37 C38 C42 121.7(2)
C33 C38 C42 120.0(2)
C34 C39 C40 112.4(2)
C34 C39 C41 110.9(2)
C40 C39 C41 109.5(2)
C34 C39 H39A 108.0
C40 C39 H39A 108.0
C41 C39 H39A 108.0
C39 C40 H40A 109.5
C39 C40 H40B 109.5
H40A C40 H40B 109.5
C39 C40 H40C 109.5
H40A C40 H40C 109.5
H40B C40 H40C 109.5
C39 C41 H41A 109.5
C39 C41 H41B 109.5
H41A C41 H41B 109.5
C39 C41 H41C 109.5
H41A C41 H41C 109.5
H41B C41 H41C 109.5
C38 C42 C44 114.0(2)
C38 C42 C43 109.1(2)
C44 C42 C43 109.7(2)
C38 C42 H42A 107.9
C44 C42 H42A 107.9
C43 C42 H42A 107.9
C42 C43 H43A 109.5
C42 C43 H43B 109.5
H43A C43 H43B 109.5
C42 C43 H43C 109.5
H43A C43 H43C 109.5
H43B C43 H43C 109.5
C42 C44 H44A 109.5
C42 C44 H44B 109.5
H44A C44 H44B 109.5
C42 C44 H44C 109.5
H44A C44 H44C 109.5
H44B C44 H44C 109.5

loop_
_geom_bond_atom_site_label_1
_geom_bond_atom_site_label_2
_geom_bond_site_symmetry_2
_geom_bond_distance
_geom_bond_publ_flag
W N3 . 1.762(2) ?
W N4 . 1.7716(19) ?
W N1 . 1.9757(19) ?
W N2 . 1.9835(18) ?
Si1 N1 . 1.7585(19) ?
Si1 C16 . 1.856(3) ?
Si1 C15 . 1.860(3) ?
Si1 C17 . 1.863(3) ?
Si2 N2 . 1.753(2) ?
Si2 C20 . 1.859(3) ?
Si2 C18 . 1.865(3) ?
Si2 C19 . 1.865(3) ?
N1 C1 . 1.440(3) ?
N2 C4 . 1.445(3) ?
N3 C21 . 1.402(3) ?
N4 C33 . 1.396(3) ?
C1 C5 . 1.395(3) ?
C1 C2 . 1.418(3) ?
C2 C8 . 1.406(3) ?
C2 C3 . 1.497(3) ?
C3 C4 . 1.408(3) ?
C3 C11 . 1.408(3) ?
C4 C14 . 1.395(3) ?
C5 C6 . 1.381(4) ?
C5 H5A . .9500 ?
C6 C7 . 1.377(4) ?
C6 H6A . .9500 ?
C7 C8 . 1.394(4) ?
C7 H7A . .9500 ?
C8 C9 . 1.511(3) ?
C9 H9A . .9800 ?
C9 H9B . .9800 ?
C9 H9C . .9800 ?
C10 C11 . 1.507(4) ?
C10 H10A . .9800 ?
C10 H10B . .9800 ?
C10 H10C . .9800 ?
C11 C12 . 1.396(4) ?
C12 C13 . 1.370(4) ?
C12 H12A . .9500 ?
C13 C14 . 1.383(4) ?
C13 H13A . .9500 ?
C14 H14A . .9500 ?
C15 H15A . .9800 ?
C15 H15B . .9800 ?
C15 H15C . .9800 ?
C16 H16A . .9800 ?
C16 H16B . .9800 ?
C16 H16C . .9800 ?
C17 H17A . .9800 ?
C17 H17B . .9800 ?
C17 H17C . .9800 ?
C18 H18A . .9800 ?
C18 H18B . .9800 ?
C18 H18C . .9800 ?
C19 H19A . .9800 ?
C19 H19B . .9800 ?
C19 H19C . .9800 ?
C20 H20A . .9800 ?
C20 H20B . .9800 ?
C20 H20C . .9800 ?
C21 C26 . 1.412(4) ?
C21 C22 . 1.421(3) ?
C22 C23 . 1.382(4) ?
C22 C27 . 1.516(4) ?
C23 C24 . 1.386(4) ?
C23 H23A . .9500 ?
C24 C25 . 1.373(4) ?
C24 H24A . .9500 ?
C25 C26 . 1.394(4) ?
C25 H25A . .9500 ?
C26 C30 . 1.522(4) ?
C27 C28 . 1.516(4) ?
C27 C29 . 1.527(4) ?
C27 H27A . 1.0000 ?
C28 H28A . .9800 ?
C28 H28B . .9800 ?
C28 H28C . .9800 ?
C29 H29A . .9800 ?
C29 H29B . .9800 ?
C29 H29C . .9800 ?
C30 C32 . 1.522(4) ?
C30 C31 . 1.533(4) ?
C30 H30A . 1.0000 ?
C31 H31A . .9800 ?
C31 H31B . .9800 ?
C31 H31C . .9800 ?
C32 H32A . .9800 ?
C32 H32B . .9800 ?
C32 H32C . .9800 ?
C33 C34 . 1.412(3) ?
C33 C38 . 1.418(3) ?
C34 C35 . 1.398(4) ?
C34 C39 . 1.520(4) ?
C35 C36 . 1.380(4) ?
C35 H35A . .9500 ?
C36 C37 . 1.381(4) ?
C36 H36A . .9500 ?
C37 C38 . 1.384(3) ?
C37 H37A . .9500 ?
C38 C42 . 1.511(3) ?
C39 C40 . 1.531(4) ?
C39 C41 . 1.535(4) ?
C39 H39A . 1.0000 ?
C40 H40A . .9800 ?
C40 H40B . .9800 ?
C40 H40C . .9800 ?
C41 H41A . .9800 ?
C41 H41B . .9800 ?
C41 H41C . .9800 ?
C42 C44 . 1.528(4) ?
C42 C43 . 1.531(3) ?
C42 H42A . 1.0000 ?
C43 H43A . .9800 ?
C43 H43B . .9800 ?
C43 H43C . .9800 ?
C44 H44A . .9800 ?
C44 H44B . .9800 ?
C44 H44C . .9800 ?
